data_7718798
loop_
_publ_author_name
'Korobeynikov, Nikita A.'
'Usoltsev, Andrey N.'
'Sokolov, Maxim N.'
'Novikov, Alexander S.'
'Adonin, Sergey A.'

_publ_section_title
;
 Antimony <i>vs.</i> bismuth: structural differences in
 Cat{[MCl<sub>5</sub>](I<sub>2</sub>)} halogen bond-linked supramolecular
 complexes.
;
_journal_issue 26
_journal_name_full 'Dalton transactions (Cambridge, England : 2003)'
_journal_page_first 10294
_journal_page_last 10303
_journal_paper_doi 10.1039/d5dt00697j
_journal_volume 54
_journal_year 2025
_chemical_formula_moiety 'Bi Cl5, I2, C13 H16 N2'
_chemical_formula_sum 'C13 H16 Bi Cl5 I2 N2'
_chemical_formula_weight 840.31
_space_group_crystal_system monoclinic
_space_group_IT_number 14
_space_group_name_Hall '-P 2ybc'
_space_group_name_H-M_alt 'P 1 21/c 1'
_atom_sites_solution_hydrogens geom
_atom_sites_solution_primary dual
_audit_creation_date 2025-05-15
_audit_creation_method
;
Olex2 1.5
(compiled 2025.04.05 svn.rf049d14d for OlexSys, GUI svn.r7224)
;
_audit_update_record
;
2025-05-15 deposited with the CCDC.	2025-05-26 downloaded from the CCDC.
;
_cell_angle_alpha 90
_cell_angle_beta 97.2120(10)
_cell_angle_gamma 90
_cell_formula_units_Z 4
_cell_length_a 14.3756(3)
_cell_length_b 18.7195(4)
_cell_length_c 8.2348(2)
_cell_measurement_reflns_used 8998
_cell_measurement_temperature 150.00
_cell_measurement_theta_max 30.47
_cell_measurement_theta_min 2.72
_cell_volume 2198.49(8)
_computing_data_collection 'Bruker APEX3'
_computing_data_reduction 'Bruker SAINT'
_computing_molecular_graphics 'Olex2 1.5 (Dolomanov et al., 2009)'
_computing_publication_material 'Olex2 1.5 (Dolomanov et al., 2009)'
_computing_structure_refinement 'SHELXL 2017/1 (Sheldrick, 2015)'
_computing_structure_solution 'SHELXT 2014/5 (Sheldrick, 2014)'
_diffrn_ambient_temperature 150.00
_diffrn_detector_area_resol_mean 7.41
_diffrn_measured_fraction_theta_full 0.999
_diffrn_measured_fraction_theta_max 0.999
_diffrn_measurement_device_type 'Bruker D8 Venture diffractometer'
_diffrn_measurement_method '\w and \f scans'
_diffrn_radiation_monochromator 'Incoatec HELIOS multilayer mirrors'
_diffrn_radiation_type MoK\a
_diffrn_radiation_wavelength 0.71073
_diffrn_reflns_av_R_equivalents 0.0566
_diffrn_reflns_av_unetI/netI 0.0542
_diffrn_reflns_Laue_measured_fraction_full 0.999
_diffrn_reflns_Laue_measured_fraction_max 0.999
_diffrn_reflns_limit_h_max 20
_diffrn_reflns_limit_h_min -20
_diffrn_reflns_limit_k_max 26
_diffrn_reflns_limit_k_min -26
_diffrn_reflns_limit_l_max 11
_diffrn_reflns_limit_l_min -11
_diffrn_reflns_number 28700
_diffrn_reflns_point_group_measured_fraction_full 0.999
_diffrn_reflns_point_group_measured_fraction_max 0.999
_diffrn_reflns_theta_full 25.242
_diffrn_reflns_theta_max 30.529
_diffrn_reflns_theta_min 1.428
_diffrn_source 'Incoatec IuS3.0 microfocus X-ray tube'
_diffrn_source_current 1.4
_diffrn_source_power 0.07
_diffrn_source_voltage 50.0
_exptl_absorpt_coefficient_mu 11.435
_exptl_absorpt_correction_T_max 0.7461
_exptl_absorpt_correction_T_min 0.4164
_exptl_absorpt_correction_type multi-scan
_exptl_absorpt_process_details
;
SADABS-2016/2 (Bruker,2016/2) was used for absorption correction.
wR2(int) was 0.1349 before and 0.0584 after correction.
The Ratio of minimum to maximum transmission is 0.5581.
The \l/2 correction factor is Not present.
;
_exptl_crystal_colour orange
_exptl_crystal_colour_primary orange
_exptl_crystal_density_diffrn 2.539
_exptl_crystal_description hexagonal
_exptl_crystal_F_000 1528
_exptl_crystal_size_max 0.18
_exptl_crystal_size_mid 0.12
_exptl_crystal_size_min 0.018
_refine_diff_density_max 1.815
_refine_diff_density_min -0.914
_refine_diff_density_rms 0.208
_refine_ls_extinction_coef 0.00037(4)
_refine_ls_extinction_expression Fc^*^=kFc[1+0.001xFc^2^\l^3^/sin(2\q)]^-1/4^
_refine_ls_extinction_method 'SHELXL-2017/1 (Sheldrick 2017)'
_refine_ls_goodness_of_fit_ref 1.029
_refine_ls_hydrogen_treatment constr
_refine_ls_matrix_type full
_refine_ls_number_parameters 209
_refine_ls_number_reflns 6720
_refine_ls_number_restraints 0
_refine_ls_restrained_S_all 1.029
_refine_ls_R_factor_all 0.0510
_refine_ls_R_factor_gt 0.0343
_refine_ls_shift/su_max 0.003
_refine_ls_shift/su_mean 0.000
_refine_ls_structure_factor_coef Fsqd
_refine_ls_weighting_details 'w=1/[\s^2^(Fo^2^)+(0.0169P)^2^+2.2265P] where P=(Fo^2^+2Fc^2^)/3'
_refine_ls_weighting_scheme calc
_refine_ls_wR_factor_gt 0.0611
_refine_ls_wR_factor_ref 0.0651
_reflns_Friedel_coverage 0.000
_reflns_number_gt 5371
_reflns_number_total 6720
_reflns_threshold_expression 'I > 2\s(I)'
_cod_data_source_file d5dt00697j2.cif
_cod_data_source_block nk1224
_cod_depositor_comments 'Adding full bibliography for 7718795--7718800.cif.'
_cod_database_code 7718798
_shelx_shelxl_version_number 2017/1
_shelx_space_group_comment
;
The symmetry employed for this shelxl refinement is uniquely defined
by the following loop, which should always be used as a source of
symmetry information in preference to the above space-group names.
They are only intended as comments.
;
_shelx_estimated_absorpt_t_max 0.821
_shelx_estimated_absorpt_t_min 0.233
_olex2_refinement_description
;
1. Fixed Uiso
 At 1.2 times of:
  All C(H) groups, All C(H,H) groups, All N(H) groups
2.a Secondary CH2 refined with riding coordinates:
 C12(H12A,H12B), C11(H11A,H11B), C13(H13A,H13B)
2.b Aromatic/amide H refined with riding coordinates:
 N1(H1), N2(H2), C9(H9), C7(H7), C10(H10), C2(H2A), C6(H6), C1(H1A), C5(H5),
 C4(H4)
;
_olex2_submission_special_instructions 'No special instructions were received'

loop_
_space_group_symop_operation_xyz
'x, y, z'
'-x, y+1/2, -z+1/2'
'-x, -y, -z'
'x, -y-1/2, z-1/2'

loop_
_atom_site_label
_atom_site_type_symbol
_atom_site_fract_x
_atom_site_fract_y
_atom_site_fract_z
_atom_site_U_iso_or_equiv
_atom_site_adp_type
_atom_site_occupancy
_atom_site_site_symmetry_order
_atom_site_calc_flag
_atom_site_refinement_flags_posn
_atom_site_refinement_flags_adp
_atom_site_refinement_flags_occupancy
_atom_site_disorder_assembly
_atom_site_disorder_group
Bi1 Bi 0.75337(2) 0.65074(2) 0.70549(2) 0.01353(5) Uani 1 1 d . . . . .
I1 I 0.64537(2) 0.33873(2) 0.42606(4) 0.02448(8) Uani 1 1 d . . . . .
I2 I 0.83424(2) 0.33075(2) 0.43519(4) 0.02839(9) Uani 1 1 d . . . . .
Cl3 Cl 0.75656(8) 0.53585(6) 0.51650(14) 0.0183(2) Uani 1 1 d . . . . .
Cl4 Cl 0.74146(8) 0.77341(6) 0.89587(15) 0.0252(3) Uani 1 1 d . . . . .
Cl5 Cl 0.93875(8) 0.65656(6) 0.70973(15) 0.0225(2) Uani 1 1 d . . . . .
Cl2 Cl 0.76438(8) 0.57667(6) 0.96782(14) 0.0234(2) Uani 1 1 d . . . . .
Cl1 Cl 0.56366(8) 0.64144(7) 0.64765(16) 0.0301(3) Uani 1 1 d . . . . .
N1 N 0.4104(3) 0.4061(2) 0.7628(5) 0.0255(10) Uani 1 1 d . . . . .
H1 H 0.352709 0.408387 0.712512 0.031 Uiso 1 1 calc R U . . .
N2 N 1.0764(3) 0.4117(2) 0.6804(5) 0.0247(9) Uani 1 1 d . . . . .
H2 H 1.120328 0.414911 0.615223 0.030 Uiso 1 1 calc R U . . .
C8 C 0.9390(3) 0.4006(2) 0.8787(5) 0.0163(9) Uani 1 1 d . . . . .
C3 C 0.5904(3) 0.3971(2) 0.9149(5) 0.0174(9) Uani 1 1 d . . . . .
C9 C 0.9922(3) 0.3418(3) 0.8461(6) 0.0226(10) Uani 1 1 d . . . . .
H9 H 0.981475 0.296879 0.894305 0.027 Uiso 1 1 calc R U . . .
C7 C 0.9585(3) 0.4659(3) 0.8088(6) 0.0206(10) Uani 1 1 d . . . . .
H7 H 0.923048 0.507069 0.828987 0.025 Uiso 1 1 calc R U . . .
C10 C 1.0600(4) 0.3482(3) 0.7450(6) 0.0261(11) Uani 1 1 d . . . . .
H10 H 1.095386 0.307565 0.720616 0.031 Uiso 1 1 calc R U . . .
C2 C 0.5232(3) 0.3482(3) 0.9457(6) 0.0248(11) Uani 1 1 d . . . . .
H2A H 0.539492 0.310539 1.021308 0.030 Uiso 1 1 calc R U . . .
C6 C 1.0286(3) 0.4707(3) 0.7110(6) 0.0241(11) Uani 1 1 d . . . . .
H6 H 1.043215 0.515357 0.665392 0.029 Uiso 1 1 calc R U . . .
C1 C 0.4336(4) 0.3530(3) 0.8690(7) 0.0299(12) Uani 1 1 d . . . . .
H1A H 0.387905 0.318827 0.890913 0.036 Uiso 1 1 calc R U . . .
C12 C 0.7643(3) 0.3908(3) 0.8839(6) 0.0205(10) Uani 1 1 d . . . . .
H12A H 0.755933 0.431815 0.807560 0.025 Uiso 1 1 calc R U . . .
H12B H 0.758596 0.346268 0.818539 0.025 Uiso 1 1 calc R U . . .
C11 C 0.8612(3) 0.3944(3) 0.9841(6) 0.0227(10) Uani 1 1 d . . . . .
H11A H 0.863534 0.436089 1.058444 0.027 Uiso 1 1 calc R U . . .
H11B H 0.871109 0.350881 1.052330 0.027 Uiso 1 1 calc R U . . .
C5 C 0.4726(4) 0.4558(3) 0.7309(6) 0.0285(12) Uani 1 1 d . . . . .
H5 H 0.453857 0.493393 0.656570 0.034 Uiso 1 1 calc R U . . .
C4 C 0.5628(3) 0.4525(3) 0.8049(6) 0.0270(11) Uani 1 1 d . . . . .
H4 H 0.606925 0.487715 0.781951 0.032 Uiso 1 1 calc R U . . .
C13 C 0.6893(3) 0.3925(3) 0.9981(6) 0.0235(11) Uani 1 1 d . . . . .
H13A H 0.695396 0.348893 1.066571 0.028 Uiso 1 1 calc R U . . .
H13B H 0.701266 0.434058 1.072176 0.028 Uiso 1 1 calc R U . . .

loop_
_atom_site_aniso_label
_atom_site_aniso_U_11
_atom_site_aniso_U_22
_atom_site_aniso_U_33
_atom_site_aniso_U_23
_atom_site_aniso_U_13
_atom_site_aniso_U_12
Bi1 0.01147(8) 0.01296(8) 0.01615(9) -0.00106(7) 0.00174(6) -0.00004(6)
I1 0.02123(16) 0.02775(18) 0.02507(17) -0.00160(13) 0.00533(13) -0.00326(13)
I2 0.01971(16) 0.03212(19) 0.03207(19) -0.00376(15) -0.00175(14) 0.00472(14)
Cl3 0.0184(5) 0.0149(5) 0.0213(6) -0.0015(4) 0.0018(4) -0.0008(4)
Cl4 0.0257(6) 0.0224(6) 0.0276(6) -0.0089(5) 0.0032(5) 0.0006(5)
Cl5 0.0148(5) 0.0228(6) 0.0297(6) 0.0000(5) 0.0014(4) -0.0012(5)
Cl2 0.0254(6) 0.0240(6) 0.0209(6) 0.0036(5) 0.0038(5) 0.0010(5)
Cl1 0.0154(6) 0.0398(8) 0.0352(7) -0.0021(6) 0.0042(5) -0.0003(5)
N1 0.0128(19) 0.035(3) 0.027(2) -0.005(2) -0.0024(17) 0.0011(18)
N2 0.0140(19) 0.038(3) 0.022(2) -0.0069(19) 0.0038(16) -0.0075(19)
C8 0.013(2) 0.021(2) 0.014(2) -0.0027(18) -0.0023(17) 0.0006(18)
C3 0.010(2) 0.022(2) 0.020(2) -0.0036(19) 0.0021(18) 0.0000(18)
C9 0.018(2) 0.023(3) 0.027(3) 0.001(2) 0.003(2) 0.003(2)
C7 0.021(2) 0.018(2) 0.022(2) -0.002(2) 0.0007(19) 0.0021(19)
C10 0.022(2) 0.024(3) 0.032(3) -0.011(2) 0.001(2) 0.003(2)
C2 0.020(2) 0.026(3) 0.029(3) -0.001(2) 0.003(2) -0.001(2)
C6 0.026(3) 0.026(3) 0.020(3) -0.001(2) 0.003(2) -0.004(2)
C1 0.021(3) 0.033(3) 0.036(3) -0.004(3) 0.004(2) -0.002(2)
C12 0.015(2) 0.027(3) 0.021(2) 0.000(2) 0.0035(19) -0.0013(19)
C11 0.016(2) 0.030(3) 0.021(2) 0.002(2) 0.0006(19) 0.002(2)
C5 0.024(3) 0.036(3) 0.025(3) 0.006(2) -0.001(2) 0.004(2)
C4 0.019(2) 0.029(3) 0.032(3) 0.008(2) 0.001(2) -0.002(2)
C13 0.010(2) 0.036(3) 0.023(3) 0.004(2) -0.0024(18) -0.004(2)

loop_
_atom_type_symbol
_atom_type_description
_atom_type_scat_dispersion_real
_atom_type_scat_dispersion_imag
_atom_type_scat_source
C C 0.0033 0.0016 'International Tables Vol C Tables 4.2.6.8 and 6.1.1.4'
H H 0.0000 0.0000 'International Tables Vol C Tables 4.2.6.8 and 6.1.1.4'
Bi Bi -4.1077 10.2566 'International Tables Vol C Tables 4.2.6.8 and 6.1.1.4'
Cl Cl 0.1484 0.1585 'International Tables Vol C Tables 4.2.6.8 and 6.1.1.4'
I I -0.4742 1.8119 'International Tables Vol C Tables 4.2.6.8 and 6.1.1.4'
N N 0.0061 0.0033 'International Tables Vol C Tables 4.2.6.8 and 6.1.1.4'

loop_
_geom_angle_atom_site_label_1
_geom_angle_atom_site_label_2
_geom_angle_atom_site_label_3
_geom_angle
_geom_angle_site_symmetry_1
_geom_angle_site_symmetry_3
_geom_angle_publ_flag
Cl3 Bi1 Cl4 83.40(3) . 4_575 ?
Cl3 Bi1 Cl4 177.18(3) . . ?
Cl3 Bi1 Cl5 87.14(3) . . ?
Cl3 Bi1 Cl1 86.34(4) . . ?
Cl4 Bi1 Cl4 95.140(12) . 4_575 ?
Cl5 Bi1 Cl4 95.20(4) . . ?
Cl5 Bi1 Cl4 86.57(4) . 4_575 ?
Cl5 Bi1 Cl1 170.62(4) . . ?
Cl2 Bi1 Cl3 92.99(4) . . ?
Cl2 Bi1 Cl4 88.47(4) . . ?
Cl2 Bi1 Cl4 176.39(4) . 4_575 ?
Cl2 Bi1 Cl5 93.18(4) . . ?
Cl2 Bi1 Cl1 93.89(4) . . ?
Cl1 Bi1 Cl4 91.15(4) . . ?
Cl1 Bi1 Cl4 85.99(4) . 4_575 ?
Bi1 Cl4 Bi1 153.14(5) . 4_576 ?
C1 N1 H1 119.1 . . ?
C1 N1 C5 121.7(4) . . ?
C5 N1 H1 119.1 . . ?
C10 N2 H2 118.7 . . ?
C10 N2 C6 122.5(4) . . ?
C6 N2 H2 118.7 . . ?
C9 C8 C7 118.2(4) . . ?
C9 C8 C11 121.3(4) . . ?
C7 C8 C11 120.5(4) . . ?
C2 C3 C4 117.6(4) . . ?
C2 C3 C13 121.6(4) . . ?
C4 C3 C13 120.8(4) . . ?
C8 C9 H9 119.9 . . ?
C10 C9 C8 120.2(5) . . ?
C10 C9 H9 119.9 . . ?
C8 C7 H7 119.9 . . ?
C6 C7 C8 120.1(4) . . ?
C6 C7 H7 119.9 . . ?
N2 C10 C9 119.8(5) . . ?
N2 C10 H10 120.1 . . ?
C9 C10 H10 120.1 . . ?
C3 C2 H2A 119.5 . . ?
C1 C2 C3 121.0(5) . . ?
C1 C2 H2A 119.5 . . ?
N2 C6 C7 119.2(5) . . ?
N2 C6 H6 120.4 . . ?
C7 C6 H6 120.4 . . ?
N1 C1 C2 119.7(5) . . ?
N1 C1 H1A 120.2 . . ?
C2 C1 H1A 120.2 . . ?
H12A C12 H12B 108.2 . . ?
C11 C12 H12A 109.8 . . ?
C11 C12 H12B 109.8 . . ?
C13 C12 H12A 109.8 . . ?
C13 C12 H12B 109.8 . . ?
C13 C12 C11 109.6(4) . . ?
C8 C11 C12 112.7(4) . . ?
C8 C11 H11A 109.1 . . ?
C8 C11 H11B 109.1 . . ?
C12 C11 H11A 109.1 . . ?
C12 C11 H11B 109.1 . . ?
H11A C11 H11B 107.8 . . ?
N1 C5 H5 119.9 . . ?
N1 C5 C4 120.2(5) . . ?
C4 C5 H5 119.9 . . ?
C3 C4 H4 120.1 . . ?
C5 C4 C3 119.9(5) . . ?
C5 C4 H4 120.1 . . ?
C3 C13 C12 115.1(4) . . ?
C3 C13 H13A 108.5 . . ?
C3 C13 H13B 108.5 . . ?
C12 C13 H13A 108.5 . . ?
C12 C13 H13B 108.5 . . ?
H13A C13 H13B 107.5 . . ?

loop_
_geom_bond_atom_site_label_1
_geom_bond_atom_site_label_2
_geom_bond_distance
_geom_bond_site_symmetry_2
_geom_bond_publ_flag
Bi1 Cl3 2.6585(11) . ?
Bi1 Cl4 2.9046(12) 4_575 ?
Bi1 Cl4 2.7979(12) . ?
Bi1 Cl5 2.6631(11) . ?
Bi1 Cl2 2.5550(12) . ?
Bi1 Cl1 2.7145(12) . ?
I1 I2 2.7109(5) . ?
N1 H1 0.8800 . ?
N1 C1 1.338(7) . ?
N1 C5 1.339(6) . ?
N2 H2 0.8800 . ?
N2 C10 1.336(6) . ?
N2 C6 1.343(6) . ?
C8 C9 1.386(6) . ?
C8 C7 1.395(6) . ?
C8 C11 1.503(6) . ?
C3 C2 1.377(6) . ?
C3 C4 1.401(7) . ?
C3 C13 1.502(6) . ?
C9 H9 0.9500 . ?
C9 C10 1.364(7) . ?
C7 H7 0.9500 . ?
C7 C6 1.370(6) . ?
C10 H10 0.9500 . ?
C2 H2A 0.9500 . ?
C2 C1 1.365(7) . ?
C6 H6 0.9500 . ?
C1 H1A 0.9500 . ?
C12 H12A 0.9900 . ?
C12 H12B 0.9900 . ?
C12 C11 1.529(6) . ?
C12 C13 1.517(6) . ?
C11 H11A 0.9900 . ?
C11 H11B 0.9900 . ?
C5 H5 0.9500 . ?
C5 C4 1.363(7) . ?
C4 H4 0.9500 . ?
C13 H13A 0.9900 . ?
C13 H13B 0.9900 . ?

loop_
_geom_hbond_atom_site_label_D
_geom_hbond_atom_site_label_H
_geom_hbond_atom_site_label_A
_geom_hbond_distance_DH
_geom_hbond_distance_HA
_geom_hbond_distance_DA
_geom_hbond_angle_DHA
_geom_hbond_site_symmetry_A
_geom_hbond_publ_flag
N1 H1 Cl3 0.88 2.52 3.293(4) 146.4 3_666 yes
N2 H2 Cl3 0.88 2.37 3.215(4) 159.6 3_766 yes
C10 H10 Cl4 0.95 2.72 3.505(5) 140.5 2_746 yes

loop_
_geom_torsion_atom_site_label_1
_geom_torsion_atom_site_label_2
_geom_torsion_atom_site_label_3
_geom_torsion_atom_site_label_4
_geom_torsion
_geom_torsion_site_symmetry_1
_geom_torsion_site_symmetry_2
_geom_torsion_site_symmetry_3
_geom_torsion_site_symmetry_4
_geom_torsion_publ_flag
N1 C5 C4 C3 -0.2(8) . . . . ?
C8 C9 C10 N2 1.5(7) . . . . ?
C8 C7 C6 N2 1.6(7) . . . . ?
C3 C2 C1 N1 -0.2(8) . . . . ?
C9 C8 C7 C6 -0.1(7) . . . . ?
C9 C8 C11 C12 -100.8(5) . . . . ?
C7 C8 C9 C10 -1.5(7) . . . . ?
C7 C8 C11 C12 78.1(6) . . . . ?
C10 N2 C6 C7 -1.7(7) . . . . ?
C2 C3 C4 C5 -1.0(7) . . . . ?
C2 C3 C13 C12 125.4(5) . . . . ?
C6 N2 C10 C9 0.1(7) . . . . ?
C1 N1 C5 C4 1.3(8) . . . . ?
C11 C8 C9 C10 177.4(4) . . . . ?
C11 C8 C7 C6 -179.0(4) . . . . ?
C11 C12 C13 C3 173.8(4) . . . . ?
C5 N1 C1 C2 -1.1(8) . . . . ?
C4 C3 C2 C1 1.2(7) . . . . ?
C4 C3 C13 C12 -55.8(6) . . . . ?
C13 C3 C2 C1 -179.9(5) . . . . ?
C13 C3 C4 C5 -179.9(5) . . . . ?
C13 C12 C11 C8 -174.1(4) . . . . ?
